data_4124572
loop_
_publ_author_name
'Li, Huizhen'
'Ma, Nana'
'Meng, Wenjuan'
'Gallucci, Judith'
'Qiu, Yongqing'
'Li, Shujun'
'Zhao, Qianyi'
'Zhang, Jie'
'Zhao, Ji-Cheng'
'Chen, Xuenian'

_publ_section_title
;
 Formation Mechanisms, Structure, Solution Behavior, and Reactivity of
 Aminodiborane.
;
_journal_issue 38
_journal_name_full 'Journal of the American Chemical Society'
_journal_page_first 12406
_journal_page_last 12414
_journal_paper_doi 10.1021/jacs.5b08033
_journal_volume 137
_journal_year 2015
_chemical_formula_moiety 'C20 H40 Na O8, B2 H8 N'
_chemical_formula_sum 'C20 H48 B2 N Na O8'
_chemical_formula_weight 475.2
_chemical_name_systematic
;
 ?
;
_space_group_IT_number 14
_symmetry_cell_setting monoclinic
_symmetry_Int_Tables_number 14
_symmetry_space_group_name_Hall '-P 2yn'
_symmetry_space_group_name_H-M 'P 1 21/n 1'
_atom_sites_solution_hydrogens mixed
_audit_conform_dict_location ftp://ftp.iucr.org/pub/cif_core.dic
_audit_conform_dict_name cif_core.dic
_audit_conform_dict_version 2.4.3
_audit_creation_date 2014-12-04T17:51:13-00:00
_audit_creation_method 'WinGX routine CIF_UPDATE'
_cell_angle_alpha 90
_cell_angle_beta 103.9570(10)
_cell_angle_gamma 90
_cell_formula_units_Z 4
_cell_length_a 11.0094(2)
_cell_length_b 12.8704(3)
_cell_length_c 19.9165(4)
_cell_measurement_reflns_used 5056
_cell_measurement_temperature 150(2)
_cell_measurement_theta_max 25.03
_cell_measurement_theta_min 1.02
_cell_measurement_wavelength 0.71073
_cell_volume 2738.76(10)
_computing_cell_refinement 'HKL Scalepack (Otwinowski & Minor 1997)'
_computing_data_collection 'Collect (Bruker AXS BV, 1997-2004)'
_computing_data_reduction 'HKL Denzo and Scalepack (Otwinowski & Minor 1997)'
_computing_molecular_graphics 'ORTEP-3 for Windows (Farrugia, 2012)'
_computing_publication_material 'WinGX publication routines (Farrugia, 2012)'
_computing_structure_refinement 'SHELXL-2014 (Sheldrick, 2008)'
_computing_structure_solution 'SHELXS-2013 (Sheldrick, 2008)'
_diffrn_ambient_temperature 150(2)
_diffrn_detector 'CCD plate'
_diffrn_detector_area_resol_mean 9
_diffrn_measured_fraction_theta_full 0.974
_diffrn_measured_fraction_theta_max 1
_diffrn_measurement_device '95mm CCD camera on \k-goniostat'
_diffrn_measurement_device_type 'Nonius KappaCCD'
_diffrn_measurement_method 'phi and omega scans'
_diffrn_orient_matrix_UB_11 -0.043489
_diffrn_orient_matrix_UB_12 -0.057256
_diffrn_orient_matrix_UB_13 0.018854
_diffrn_orient_matrix_UB_21 0.072544
_diffrn_orient_matrix_UB_22 -0.04713
_diffrn_orient_matrix_UB_23 0.000791
_diffrn_orient_matrix_UB_31 0.040074
_diffrn_orient_matrix_UB_32 0.023182
_diffrn_orient_matrix_UB_33 0.048173
_diffrn_radiation_monochromator 'horizonally mounted graphite crystal'
_diffrn_radiation_probe x-ray
_diffrn_radiation_type MoK\a
_diffrn_radiation_wavelength 0.71073
_diffrn_reflns_av_R_equivalents 0.035
_diffrn_reflns_Laue_measured_fraction_full 0.974
_diffrn_reflns_Laue_measured_fraction_max 1
_diffrn_reflns_limit_h_max 13
_diffrn_reflns_limit_h_min -13
_diffrn_reflns_limit_k_max 14
_diffrn_reflns_limit_k_min -15
_diffrn_reflns_limit_l_max 23
_diffrn_reflns_limit_l_min -23
_diffrn_reflns_number 37333
_diffrn_reflns_point_group_measured_fraction_full 0.974
_diffrn_reflns_point_group_measured_fraction_max 1
_diffrn_reflns_theta_full 25.242
_diffrn_reflns_theta_max 25.014
_diffrn_reflns_theta_min 1.901
_diffrn_source 'Enraf Nonius FR590'
_exptl_absorpt_coefficient_mu 0.098
_exptl_absorpt_correction_T_max 0.982
_exptl_absorpt_correction_T_min 0.817
_exptl_absorpt_correction_type multi-scan
_exptl_absorpt_process_details 'HKL Scalepack (Otwinowski & Minor, 1997)'
_exptl_crystal_colour colourless
_exptl_crystal_density_diffrn 1.152
_exptl_crystal_density_method 'not measured'
_exptl_crystal_description plate
_exptl_crystal_F_000 1040
_exptl_crystal_size_max 0.38
_exptl_crystal_size_mid 0.38
_exptl_crystal_size_min 0.19
_refine_diff_density_max 0.796
_refine_diff_density_min -0.192
_refine_diff_density_rms 0.041
_refine_ls_extinction_method none
_refine_ls_goodness_of_fit_ref 1.026
_refine_ls_hydrogen_treatment mixed
_refine_ls_matrix_type full
_refine_ls_number_constraints 0
_refine_ls_number_parameters 367
_refine_ls_number_reflns 4831
_refine_ls_number_restraints 73
_refine_ls_restrained_S_all 1.029
_refine_ls_R_factor_all 0.0699
_refine_ls_R_factor_gt 0.0456
_refine_ls_shift/su_max 0.039
_refine_ls_shift/su_mean 0.001
_refine_ls_structure_factor_coef Fsqd
_refine_ls_weighting_details 'w=1/[\s^2^(Fo^2^)+(0.0703P)^2^+0.8929P] where P=(Fo^2^+2Fc^2^)/3'
_refine_ls_weighting_scheme calc
_refine_ls_wR_factor_gt 0.1182
_refine_ls_wR_factor_ref 0.1321
_reflns_number_gt 3514
_reflns_number_total 4831
_reflns_threshold_expression 'I > 2\s(I)'
_cod_data_source_file ja5b08033_si_002.cif
_cod_data_source_block Na[H2N(BH3)2]
_cod_original_sg_symbol_H-M 'P 21/n'
_cod_database_code 4124572

loop_
_symmetry_equiv_pos_as_xyz
'x, y, z'
'-x+1/2, y+1/2, -z+1/2'
'-x, -y, -z'
'x-1/2, -y-1/2, z-1/2'

loop_
_atom_site_label
_atom_site_type_symbol
_atom_site_fract_x
_atom_site_fract_y
_atom_site_fract_z
_atom_site_U_iso_or_equiv
_atom_site_adp_type
_atom_site_occupancy
_atom_site_calc_flag
_atom_site_disorder_assembly
_atom_site_disorder_group
C1 C 0.21506(17) 0.22525(17) 0.11554(10) 0.0361(5) Uani 1 d . .
H1A H 0.1594 0.1763 0.0841 0.043 Uiso 1 calc . .
H1B H 0.2238 0.2888 0.0891 0.043 Uiso 1 calc . .
C2 C 0.16004(17) 0.25198(16) 0.17440(10) 0.0343(5) Uani 1 d . .
H2A H 0.0744 0.2798 0.1568 0.041 Uiso 1 calc . .
H2B H 0.1546 0.1889 0.202 0.041 Uiso 1 calc . .
C3 C 0.18673(17) 0.35659(17) 0.27345(10) 0.0368(5) Uani 1 d . .
H3A H 0.1768 0.2942 0.3007 0.044 Uiso 1 calc . .
H3B H 0.1034 0.3888 0.2563 0.044 Uiso 1 calc . .
C4 C 0.27349(18) 0.43196(17) 0.31800(11) 0.0394(5) Uani 1 d . .
H4A H 0.2851 0.4936 0.2905 0.047 Uiso 1 calc . .
H4B H 0.2379 0.4553 0.3566 0.047 Uiso 1 calc . .
C5 C 0.47501(18) 0.44815(17) 0.39112(10) 0.0384(5) Uani 1 d . .
H5A H 0.4416 0.4637 0.4319 0.046 Uiso 1 calc . .
H5B H 0.4853 0.5145 0.368 0.046 Uiso 1 calc . .
C6 C 0.59821(18) 0.39445(17) 0.41343(10) 0.0378(5) Uani 1 d . .
H6A H 0.657 0.4376 0.4477 0.045 Uiso 1 calc . .
H6B H 0.5876 0.3271 0.4353 0.045 Uiso 1 calc . .
C7 C 0.77353(17) 0.34391(17) 0.37267(10) 0.0384(5) Uani 1 d . .
H7A H 0.7795 0.2767 0.3974 0.046 Uiso 1 calc . .
H7B H 0.8258 0.3954 0.4037 0.046 Uiso 1 calc . .
C8 C 0.81873(17) 0.33192(17) 0.30836(10) 0.0386(5) Uani 1 d . .
H8A H 0.8039 0.3969 0.281 0.046 Uiso 1 calc . .
H8B H 0.9097 0.3175 0.3204 0.046 Uiso 1 calc . .
C9 C 0.78927(18) 0.23396(16) 0.20536(10) 0.0348(5) Uani 1 d . .
H9A H 0.8801 0.2194 0.2147 0.042 Uiso 1 calc . .
H9B H 0.7716 0.2977 0.1769 0.042 Uiso 1 calc . .
C10 C 0.71688(17) 0.14491(16) 0.16781(11) 0.0351(5) Uani 1 d . .
H10A H 0.7432 0.1307 0.1245 0.042 Uiso 1 calc . .
H10B H 0.7317 0.0817 0.1969 0.042 Uiso 1 calc . .
C11 C 0.50887(17) 0.09243(15) 0.11659(10) 0.0344(5) Uani 1 d . .
H11A H 0.5019 0.0354 0.1488 0.041 Uiso 1 calc . .
H11B H 0.5443 0.0637 0.0793 0.041 Uiso 1 calc . .
C12 C 0.38346(17) 0.13816(16) 0.08673(10) 0.0341(5) Uani 1 d . .
H12A H 0.3905 0.1943 0.0539 0.041 Uiso 1 calc . .
H12B H 0.3264 0.0842 0.0612 0.041 Uiso 1 calc . .
C13 C 0.4143(2) 0.10670(19) 0.34417(11) 0.0461(6) Uani 1 d . .
H13A H 0.34 0.0757 0.3123 0.055 Uiso 1 calc . .
H13B H 0.3899 0.1745 0.3604 0.055 Uiso 1 calc . .
C14 C 0.4624(2) 0.03578(19) 0.40453(12) 0.0510(6) Uani 1 d . .
H14A H 0.4325 -0.0362 0.3937 0.061 Uiso 1 calc . .
H14B H 0.4361 0.0599 0.446 0.061 Uiso 1 calc . .
C15 C 0.6030(2) 0.0426(2) 0.41518(12) 0.0568(6) Uani 1 d . .
H15A H 0.6379 0.1027 0.4447 0.068 Uiso 1 calc . .
H15B H 0.6448 -0.0218 0.4361 0.068 Uiso 1 calc . .
C16 C 0.6157(2) 0.05681(19) 0.34224(12) 0.0479(6) Uani 1 d . .
H16A H 0.6959 0.0913 0.3418 0.057 Uiso 1 calc . .
H16B H 0.6122 -0.011 0.3184 0.057 Uiso 1 calc . .
B1 B 0.1519(2) 0.3276(3) 0.46669(14) 0.0499(7) Uani 1 d . .
H1B1 H 0.118(2) 0.272(2) 0.5053(14) 0.076(8) Uiso 1 d . .
H2B1 H 0.088(2) 0.327(2) 0.4113(14) 0.076(8) Uiso 1 d . .
H3B1 H 0.183(2) 0.415(2) 0.4902(12) 0.067(7) Uiso 1 d . .
B2 B 0.3861(2) 0.2588(2) 0.53090(13) 0.0447(6) Uani 1 d . .
H1B2 H 0.348(2) 0.2123(19) 0.5718(12) 0.060(7) Uiso 1 d . .
H2B2 H 0.408(2) 0.345(2) 0.5519(14) 0.083(8) Uiso 1 d . .
H3B2 H 0.479(2) 0.2133(19) 0.5189(12) 0.065(7) Uiso 1 d . .
N N 0.27693(16) 0.26570(16) 0.46341(9) 0.0425(5) Uani 1 d . .
H1N1 H 0.313(2) 0.294(2) 0.4203(14) 0.073(8) Uiso 1 d . .
H2N1 H 0.237(4) 0.189(3) 0.449(2) 0.145(15) Uiso 1 d . .
Na Na 0.50912(7) 0.26895(6) 0.24127(4) 0.0374(2) Uani 1 d . .
O1 O 0.33457(11) 0.17889(10) 0.14147(6) 0.0319(3) Uani 1 d . .
O2 O 0.23660(11) 0.32768(10) 0.21671(6) 0.0332(3) Uani 1 d . .
O3 O 0.39025(11) 0.38213(10) 0.34446(6) 0.0338(3) Uani 1 d . .
O4 O 0.64679(11) 0.37799(11) 0.35407(6) 0.0356(3) Uani 1 d . .
O5 O 0.75320(11) 0.24839(10) 0.26884(6) 0.0329(3) Uani 1 d . .
O6 O 0.58782(11) 0.17244(10) 0.15248(6) 0.0317(3) Uani 1 d . .
O7 O 0.51241(13) 0.12042(12) 0.30958(8) 0.0481(4) Uani 1 d . .
O8 O 0.5482(13) 0.4180(9) 0.1785(6) 0.042(2) Uani 0.614(11) d A 1
C17 C 0.5196(7) 0.5184(7) 0.1993(4) 0.0456(17) Uani 0.614(11) d A 1
H17A H 0.5918 0.5658 0.2034 0.055 Uiso 0.614(11) calc A 1
H17B H 0.4969 0.5155 0.2445 0.055 Uiso 0.614(11) calc A 1
C18 C 0.4108(7) 0.5540(8) 0.1435(3) 0.081(2) Uani 0.614(11) d A 1
H18A H 0.3307 0.5333 0.1539 0.097 Uiso 0.614(11) calc A 1
H18B H 0.4119 0.6304 0.1382 0.097 Uiso 0.614(11) calc A 1
C19 C 0.4272(6) 0.5021(7) 0.0808(3) 0.0709(19) Uani 0.614(11) d A 1
H19A H 0.4462 0.5532 0.0476 0.085 Uiso 0.614(11) calc A 1
H19B H 0.3508 0.4631 0.0581 0.085 Uiso 0.614(11) calc A 1
C20 C 0.5367(10) 0.4287(7) 0.1060(6) 0.0483(19) Uani 0.614(11) d A 1
H20A H 0.52 0.3605 0.0826 0.058 Uiso 0.614(11) calc A 1
H20B H 0.6142 0.4581 0.0969 0.058 Uiso 0.614(11) calc A 1
O8A O 0.516(2) 0.4174(13) 0.1759(10) 0.046(4) Uani 0.386(11) d A 2
C17A C 0.4740(12) 0.5100(10) 0.2009(7) 0.047(3) Uani 0.386(11) d A 2
H17C H 0.5292 0.5293 0.2462 0.056 Uiso 0.386(11) calc A 2
H17D H 0.3876 0.5015 0.2065 0.056 Uiso 0.386(11) calc A 2
C18A C 0.4781(14) 0.5907(6) 0.1482(4) 0.065(3) Uani 0.386(11) d A 2
H18C H 0.4035 0.6361 0.1411 0.078 Uiso 0.386(11) calc A 2
H18D H 0.5539 0.6342 0.1633 0.078 Uiso 0.386(11) calc A 2
C19A C 0.4802(15) 0.5349(7) 0.0835(5) 0.073(4) Uani 0.386(11) d A 2
H19C H 0.5507 0.5595 0.0647 0.088 Uiso 0.386(11) calc A 2
H19D H 0.4011 0.5462 0.0481 0.088 Uiso 0.386(11) calc A 2
C20A C 0.4962(19) 0.4217(11) 0.1028(10) 0.067(5) Uani 0.386(11) d A 2
H20C H 0.4204 0.3819 0.0802 0.081 Uiso 0.386(11) calc A 2
H20D H 0.5689 0.3921 0.0883 0.081 Uiso 0.386(11) calc A 2

loop_
_atom_site_aniso_label
_atom_site_aniso_U_11
_atom_site_aniso_U_22
_atom_site_aniso_U_33
_atom_site_aniso_U_23
_atom_site_aniso_U_13
_atom_site_aniso_U_12
C1 0.0288(10) 0.0451(12) 0.0304(10) -0.0032(9) -0.0007(8) 0.0033(9)
C2 0.0250(9) 0.0404(12) 0.0349(11) -0.0046(9) 0.0024(8) -0.0035(8)
C3 0.0293(10) 0.0459(12) 0.0368(11) -0.0050(10) 0.0109(8) 0.0025(9)
C4 0.0369(11) 0.0391(12) 0.0415(12) -0.0074(10) 0.0081(9) 0.0075(9)
C5 0.0424(11) 0.0408(12) 0.0309(11) -0.0101(9) 0.0065(9) -0.0051(10)
C6 0.0401(11) 0.0467(13) 0.0249(10) -0.0045(9) 0.0048(8) -0.0063(10)
C7 0.0300(10) 0.0468(13) 0.0334(11) -0.0019(9) -0.0017(8) -0.0066(9)
C8 0.0280(10) 0.0461(13) 0.0393(12) -0.0026(10) 0.0031(9) -0.0100(9)
C9 0.0280(10) 0.0418(12) 0.0367(11) 0.0009(9) 0.0119(8) -0.0021(9)
C10 0.0287(10) 0.0381(12) 0.0408(11) -0.0002(9) 0.0132(9) 0.0018(9)
C11 0.0354(10) 0.0306(11) 0.0381(11) -0.0062(9) 0.0105(9) -0.0039(9)
C12 0.0349(10) 0.0399(12) 0.0276(10) -0.0068(9) 0.0075(8) -0.0038(9)
C13 0.0413(12) 0.0526(14) 0.0475(13) 0.0045(11) 0.0166(10) 0.0004(10)
C14 0.0654(15) 0.0440(14) 0.0520(14) 0.0112(11) 0.0304(12) 0.0053(11)
C15 0.0646(15) 0.0575(16) 0.0470(14) 0.0164(12) 0.0110(12) 0.0126(13)
C16 0.0460(12) 0.0440(13) 0.0586(14) 0.0146(11) 0.0225(11) 0.0112(11)
B1 0.0447(14) 0.068(2) 0.0370(14) 0.0008(14) 0.0092(12) 0.0091(14)
B2 0.0448(14) 0.0504(16) 0.0369(14) -0.0056(12) 0.0058(11) -0.0019(12)
N 0.0371(10) 0.0510(12) 0.0391(10) -0.0051(9) 0.0086(8) -0.0029(8)
Na 0.0429(5) 0.0355(5) 0.0341(4) 0.0077(3) 0.0102(3) 0.0015(3)
O1 0.0266(6) 0.0411(8) 0.0263(7) -0.0033(6) 0.0030(5) 0.0031(6)
O2 0.0296(7) 0.0394(8) 0.0309(7) -0.0048(6) 0.0079(6) -0.0052(6)
O3 0.0327(7) 0.0323(8) 0.0333(7) -0.0059(6) 0.0016(6) 0.0008(6)
O4 0.0325(7) 0.0461(9) 0.0260(7) -0.0017(6) 0.0027(5) -0.0020(6)
O5 0.0285(7) 0.0381(8) 0.0324(7) 0.0002(6) 0.0077(6) -0.0064(6)
O6 0.0277(7) 0.0320(8) 0.0351(7) -0.0050(6) 0.0068(5) -0.0007(6)
O7 0.0468(9) 0.0559(10) 0.0468(9) 0.0222(8) 0.0212(7) 0.0098(7)
O8 0.054(5) 0.038(2) 0.032(2) 0.0030(16) 0.007(2) 0.009(2)
C17 0.052(4) 0.043(3) 0.042(3) 0.000(2) 0.013(3) 0.005(3)
C18 0.077(4) 0.101(6) 0.069(3) 0.020(3) 0.027(3) 0.046(4)
C19 0.075(4) 0.078(5) 0.049(3) 0.023(3) -0.007(3) 0.002(3)
C20 0.066(4) 0.045(3) 0.035(2) 0.003(2) 0.014(3) 0.000(3)
O8A 0.074(11) 0.029(3) 0.038(4) 0.011(3) 0.022(6) 0.005(4)
C17A 0.051(7) 0.036(4) 0.056(4) 0.001(3) 0.016(5) 0.003(5)
C18A 0.109(8) 0.037(4) 0.050(4) 0.005(3) 0.019(5) 0.016(4)
C19A 0.133(11) 0.040(5) 0.050(4) 0.011(3) 0.030(6) 0.009(5)
C20A 0.124(15) 0.039(5) 0.043(5) 0.006(4) 0.027(7) 0.004(6)

loop_
_atom_type_symbol
_atom_type_description
_atom_type_scat_dispersion_real
_atom_type_scat_dispersion_imag
_atom_type_scat_source
C C 0.0033 0.0016 'International Tables Vol C Tables 4.2.6.8 and 6.1.1.4'
H H 0 0 'International Tables Vol C Tables 4.2.6.8 and 6.1.1.4'
B B 0.0013 0.0007 'International Tables Vol C Tables 4.2.6.8 and 6.1.1.4'
N N 0.0061 0.0033 'International Tables Vol C Tables 4.2.6.8 and 6.1.1.4'
Na Na 0.0362 0.0249 'International Tables Vol C Tables 4.2.6.8 and 6.1.1.4'
O O 0.0106 0.006 'International Tables Vol C Tables 4.2.6.8 and 6.1.1.4'

loop_
_geom_angle_atom_site_label_1
_geom_angle_atom_site_label_2
_geom_angle_atom_site_label_3
_geom_angle
O1 C1 C2 109.16(15)
O1 C1 H1A 109.8
C2 C1 H1A 109.8
O1 C1 H1B 109.8
C2 C1 H1B 109.8
H1A C1 H1B 108.3
O2 C2 C1 109.27(15)
O2 C2 H2A 109.8
C1 C2 H2A 109.8
O2 C2 H2B 109.8
C1 C2 H2B 109.8
H2A C2 H2B 108.3
O2 C3 C4 109.16(15)
O2 C3 H3A 109.8
C4 C3 H3A 109.8
O2 C3 H3B 109.8
C4 C3 H3B 109.8
H3A C3 H3B 108.3
O3 C4 C3 108.61(16)
O3 C4 H4A 110
C3 C4 H4A 110
O3 C4 H4B 110
C3 C4 H4B 110
H4A C4 H4B 108.3
O3 C5 C6 108.83(16)
O3 C5 H5A 109.9
C6 C5 H5A 109.9
O3 C5 H5B 109.9
C6 C5 H5B 109.9
H5A C5 H5B 108.3
O4 C6 C5 108.54(15)
O4 C6 H6A 110
C5 C6 H6A 110
O4 C6 H6B 110
C5 C6 H6B 110
H6A C6 H6B 108.4
O4 C7 C8 108.53(15)
O4 C7 H7A 110
C8 C7 H7A 110
O4 C7 H7B 110
C8 C7 H7B 110
H7A C7 H7B 108.4
O5 C8 C7 108.91(15)
O5 C8 H8A 109.9
C7 C8 H8A 109.9
O5 C8 H8B 109.9
C7 C8 H8B 109.9
H8A C8 H8B 108.3
O5 C9 C10 108.40(15)
O5 C9 H9A 110
C10 C9 H9A 110
O5 C9 H9B 110
C10 C9 H9B 110
H9A C9 H9B 108.4
O6 C10 C9 107.54(15)
O6 C10 H10A 110.2
C9 C10 H10A 110.2
O6 C10 H10B 110.2
C9 C10 H10B 110.2
H10A C10 H10B 108.5
O6 C11 C12 108.07(15)
O6 C11 H11A 110.1
C12 C11 H11A 110.1
O6 C11 H11B 110.1
C12 C11 H11B 110.1
H11A C11 H11B 108.4
O1 C12 C11 108.96(15)
O1 C12 H12A 109.9
C11 C12 H12A 109.9
O1 C12 H12B 109.9
C11 C12 H12B 109.9
H12A C12 H12B 108.3
O7 C13 C14 107.48(17)
O7 C13 H13A 110.2
C14 C13 H13A 110.2
O7 C13 H13B 110.2
C14 C13 H13B 110.2
H13A C13 H13B 108.5
C13 C14 C15 103.20(17)
C13 C14 H14A 111.1
C15 C14 H14A 111.1
C13 C14 H14B 111.1
C15 C14 H14B 111.1
H14A C14 H14B 109.1
C16 C15 C14 101.63(18)
C16 C15 H15A 111.4
C14 C15 H15A 111.4
C16 C15 H15B 111.4
C14 C15 H15B 111.4
H15A C15 H15B 109.3
O7 C16 C15 105.14(17)
O7 C16 H16A 110.7
C15 C16 H16A 110.7
O7 C16 H16B 110.7
C15 C16 H16B 110.7
H16A C16 H16B 108.8
N B1 H1B1 97.5(13)
N B1 H2B1 106.7(13)
H1B1 B1 H2B1 114.3(18)
N B1 H3B1 107.8(11)
H1B1 B1 H3B1 114.1(17)
H2B1 B1 H3B1 114.5(18)
N B2 H1B2 107.4(12)
N B2 H2B2 107.2(13)
H1B2 B2 H2B2 108.0(18)
N B2 H3B2 110.7(11)
H1B2 B2 H3B2 109.8(16)
H2B2 B2 H3B2 113.5(17)
B2 N B1 118.59(18)
B2 N H1N1 110.2(14)
B1 N H1N1 109.9(14)
B2 N H2N1 111(2)
B1 N H2N1 100(2)
H1N1 N H2N1 107(3)
O8A Na O7 177.3(6)
O7 Na O8 169.1(3)
O8A Na O6 87.1(4)
O7 Na O6 92.65(5)
O8 Na O6 83.7(3)
O8A Na O5 91.8(5)
O7 Na O5 85.67(5)
O8 Na O5 83.4(3)
O6 Na O5 65.33(4)
O8A Na O1 93.1(5)
O7 Na O1 89.18(5)
O8 Na O1 98.4(3)
O6 Na O1 64.22(4)
O5 Na O1 128.93(5)
O8A Na O4 87.3(5)
O7 Na O4 90.78(5)
O8 Na O4 83.4(3)
O6 Na O4 127.93(5)
O5 Na O4 63.18(4)
O1 Na O4 167.83(5)
O8A Na O2 82.4(5)
O7 Na O2 100.03(5)
O8 Na O2 90.7(3)
O6 Na O2 120.94(5)
O5 Na O2 170.96(5)
O1 Na O2 58.64(4)
O4 Na O2 109.44(4)
C1 O1 C12 111.27(13)
C1 O1 Na 121.59(11)
C12 O1 Na 113.04(10)
C3 O2 C2 111.28(14)
C3 O2 Na 119.79(10)
C2 O2 Na 110.37(10)
C4 O3 C5 111.34(14)
C7 O4 C6 111.72(14)
C7 O4 Na 111.42(11)
C6 O4 Na 120.42(11)
C8 O5 C9 112.13(14)
C8 O5 Na 113.39(11)
C9 O5 Na 108.54(10)
C11 O6 C10 112.61(14)
C11 O6 Na 116.35(10)
C10 O6 Na 118.26(11)
C16 O7 C13 108.81(15)
C16 O7 Na 129.30(12)
C13 O7 Na 118.34(13)
C17 O8 C20 103.7(9)
C17 O8 Na 119.9(8)
C20 O8 Na 128.8(8)
O8 C17 C18 104.8(8)
O8 C17 H17A 110.8
C18 C17 H17A 110.8
O8 C17 H17B 110.8
C18 C17 H17B 110.8
H17A C17 H17B 108.9
C19 C18 C17 104.7(5)
C19 C18 H18A 110.8
C17 C18 H18A 110.8
C19 C18 H18B 110.8
C17 C18 H18B 110.8
H18A C18 H18B 108.9
C18 C19 C20 104.7(6)
C18 C19 H19A 110.8
C20 C19 H19A 110.8
C18 C19 H19B 110.8
C20 C19 H19B 110.8
H19A C19 H19B 108.9
O8 C20 C19 105.4(8)
O8 C20 H20A 110.7
C19 C20 H20A 110.7
O8 C20 H20B 110.7
C19 C20 H20B 110.7
H20A C20 H20B 108.8
C17A O8A C20A 110.3(13)
C17A O8A Na 116.1(12)
C20A O8A Na 126.0(12)
O8A C17A C18A 105.8(11)
O8A C17A H17C 110.6
C18A C17A H17C 110.6
O8A C17A H17D 110.6
C18A C17A H17D 110.6
H17C C17A H17D 108.7
C19A C18A C17A 106.7(8)
C19A C18A H18C 110.4
C17A C18A H18C 110.4
C19A C18A H18D 110.4
C17A C18A H18D 110.4
H18C C18A H18D 108.6
C18A C19A C20A 105.7(10)
C18A C19A H19C 110.6
C20A C19A H19C 110.6
C18A C19A H19D 110.6
C20A C19A H19D 110.6
H19C C19A H19D 108.7
O8A C20A C19A 106.2(13)
O8A C20A H20C 110.5
C19A C20A H20C 110.5
O8A C20A H20D 110.5
C19A C20A H20D 110.5
H20C C20A H20D 108.7

loop_
_geom_bond_atom_site_label_1
_geom_bond_atom_site_label_2
_geom_bond_distance
C1 O1 1.423(2)
C1 C2 1.484(3)
C1 H1A 0.99
C1 H1B 0.99
C2 O2 1.424(2)
C2 H2A 0.99
C2 H2B 0.99
C3 O2 1.420(2)
C3 C4 1.494(3)
C3 H3A 0.99
C3 H3B 0.99
C4 O3 1.419(2)
C4 H4A 0.99
C4 H4B 0.99
C5 O3 1.428(2)
C5 C6 1.491(3)
C5 H5A 0.99
C5 H5B 0.99
C6 O4 1.426(2)
C6 H6A 0.99
C6 H6B 0.99
C7 O4 1.424(2)
C7 C8 1.490(3)
C7 H7A 0.99
C7 H7B 0.99
C8 O5 1.422(2)
C8 H8A 0.99
C8 H8B 0.99
C9 O5 1.426(2)
C9 C10 1.490(3)
C9 H9A 0.99
C9 H9B 0.99
C10 O6 1.424(2)
C10 H10A 0.99
C10 H10B 0.99
C11 O6 1.424(2)
C11 C12 1.487(3)
C11 H11A 0.99
C11 H11B 0.99
C12 O1 1.427(2)
C12 H12A 0.99
C12 H12B 0.99
C13 O7 1.425(2)
C13 C14 1.501(3)
C13 H13A 0.99
C13 H13B 0.99
C14 C15 1.513(3)
C14 H14A 0.99
C14 H14B 0.99
C15 C16 1.504(3)
C15 H15A 0.99
C15 H15B 0.99
C16 O7 1.424(3)
C16 H16A 0.99
C16 H16B 0.99
B1 N 1.605(3)
B1 H1B1 1.18(3)
B1 H2B1 1.15(3)
B1 H3B1 1.23(3)
B2 N 1.575(3)
B2 H1B2 1.17(2)
B2 H2B2 1.18(3)
B2 H3B2 1.25(2)
N H1N1 1.09(3)
N H2N1 1.09(4)
Na O8A 2.324(19)
Na O7 2.3415(16)
Na O8 2.385(13)
Na O6 2.4819(14)
Na O5 2.6231(14)
Na O1 2.6729(14)
Na O4 2.7697(15)
Na O2 3.0173(14)
O8 C17 1.416(8)
O8 C20 1.424(8)
C17 C18 1.496(8)
C17 H17A 0.99
C17 H17B 0.99
C18 C19 1.465(7)
C18 H18A 0.99
C18 H18B 0.99
C19 C20 1.518(10)
C19 H19A 0.99
C19 H19B 0.99
C20 H20A 0.99
C20 H20B 0.99
O8A C17A 1.411(11)
O8A C20A 1.420(12)
C17A C18A 1.485(11)
C17A H17C 0.99
C17A H17D 0.99
C18A C19A 1.481(10)
C18A H18C 0.99
C18A H18D 0.99
C19A C20A 1.507(12)
C19A H19C 0.99
C19A H19D 0.99
C20A H20C 0.99
C20A H20D 0.99

loop_
_geom_hbond_atom_site_label_D
_geom_hbond_atom_site_label_H
_geom_hbond_atom_site_label_A
_geom_hbond_distance_DH
_geom_hbond_distance_HA
_geom_hbond_distance_DA
_geom_hbond_angle_DHA
C16 H16A O5 0.99 2.65 3.402(3) 132.6
N H1N1 O3 1.09(3) 2.22(3) 3.292(2) 168(2)

loop_
_geom_torsion_atom_site_label_1
_geom_torsion_atom_site_label_2
_geom_torsion_atom_site_label_3
_geom_torsion_atom_site_label_4
_geom_torsion
O1 C1 C2 O2 63.4(2)
O2 C3 C4 O3 -62.2(2)
O3 C5 C6 O4 62.6(2)
O4 C7 C8 O5 -67.1(2)
O5 C9 C10 O6 62.75(19)
O6 C11 C12 O1 -59.7(2)
O7 C13 C14 C15 19.2(3)
C13 C14 C15 C16 -33.3(2)
C14 C15 C16 O7 36.5(2)
C2 C1 O1 C12 171.56(16)
C2 C1 O1 Na -51.3(2)
C11 C12 O1 C1 179.06(16)
C11 C12 O1 Na 38.12(18)
C4 C3 O2 C2 177.23(16)
C4 C3 O2 Na 46.4(2)
C1 C2 O2 C3 179.35(16)
C1 C2 O2 Na -45.14(17)
C3 C4 O3 C5 -176.29(16)
C6 C5 O3 C4 -176.26(16)
C8 C7 O4 C6 -178.11(16)
C8 C7 O4 Na 44.00(18)
C5 C6 O4 C7 169.64(17)
C5 C6 O4 Na -56.74(19)
C7 C8 O5 C9 178.44(16)
C7 C8 O5 Na 55.09(18)
C10 C9 O5 C8 179.64(15)
C10 C9 O5 Na -54.33(16)
C12 C11 O6 C10 -164.88(15)
C12 C11 O6 Na 53.98(17)
C9 C10 O6 C11 -179.74(15)
C9 C10 O6 Na -39.41(18)
C15 C16 O7 C13 -25.6(2)
C15 C16 O7 Na 132.31(17)
C14 C13 O7 C16 3.8(2)
C14 C13 O7 Na -156.95(15)
C20 O8 C17 C18 41.5(12)
Na O8 C17 C18 -110.6(9)
O8 C17 C18 C19 -29.6(10)
C17 C18 C19 C20 6.7(8)
C17 O8 C20 C19 -37.0(12)
Na O8 C20 C19 111.8(9)
C18 C19 C20 O8 18.1(10)
C20A O8A C17A C18A -24(2)
Na O8A C17A C18A -175.8(13)
O8A C17A C18A C19A 19.4(15)
C17A C18A C19A C20A -8.0(14)
C17A O8A C20A C19A 19(2)
Na O8A C20A C19A 167.2(15)
C18A C19A C20A O8A -6.1(19)
